data_4122640
loop_
_publ_author_name
'Velian, Alexandra'
'Nava, Matthew'
'Temprado, Manuel'
'Zhou, Yan'
'Field, Robert W.'
'Cummins, Christopher C.'

_publ_section_title
;
 A retro diels-alder route to diphosphorus chemistry: molecular precursor
 synthesis, kinetics of p2 transfer to 1,3-dienes, and detection of p2 by
 molecular beam mass spectrometry.
;
_journal_issue 39
_journal_name_full 'Journal of the American Chemical Society'
_journal_page_first 13586
_journal_page_last 13589
_journal_paper_doi 10.1021/ja507922x
_journal_volume 136
_journal_year 2014
_chemical_absolute_configuration ad
_chemical_formula_sum 'C14 H10 Cl P'
_chemical_formula_weight 244.64
_chemical_name_systematic
; 
 ? 
;
_space_group_IT_number 4
_symmetry_cell_setting monoclinic
_symmetry_space_group_name_Hall 'P 2yb'
_symmetry_space_group_name_H-M 'P 1 21 1'
_atom_sites_solution_hydrogens geom
_atom_sites_solution_primary direct
_atom_sites_solution_secondary difmap
_audit_creation_method SHELXL-97
_cell_angle_alpha 90.00
_cell_angle_beta 108.656(2)
_cell_angle_gamma 90.00
_cell_formula_units_Z 2
_cell_length_a 8.3108(9)
_cell_length_b 6.1042(7)
_cell_length_c 11.6311(13)
_cell_measurement_reflns_used 9888
_cell_measurement_temperature 100(2)
_cell_measurement_theta_max 31.59
_cell_measurement_theta_min 2.59
_cell_volume 559.05(11)
_computing_cell_refinement 'SAINT 7.46A (Bruker-AXS, 2011)'
_computing_data_collection 'APEX2 v2011.4.0 (Bruker-AXS, 2011)'
_computing_data_reduction 'SAINT 7.46A (Bruker-AXS, 2011)'
_computing_molecular_graphics 'Bruker SHELXTL'
_computing_publication_material 'Bruker SHELXTL'
_computing_structure_refinement 'SHELXL-97 (Sheldrick, 2008)'
_computing_structure_solution 'SHELXS-97 (Sheldrick, 2008)'
_diffrn_ambient_temperature 100(2)
_diffrn_detector_area_resol_mean 8.3
_diffrn_measured_fraction_theta_full 0.999
_diffrn_measured_fraction_theta_max 0.999
_diffrn_measurement_device_type 'Bruker Smart APEX2 CCD'
_diffrn_measurement_method '\f and \w scans'
_diffrn_radiation_type MoK\a
_diffrn_radiation_wavelength 0.71073
_diffrn_reflns_av_R_equivalents 0.0290
_diffrn_reflns_av_sigmaI/netI 0.0246
_diffrn_reflns_limit_h_max 12
_diffrn_reflns_limit_h_min -12
_diffrn_reflns_limit_k_max 8
_diffrn_reflns_limit_k_min -8
_diffrn_reflns_limit_l_max 17
_diffrn_reflns_limit_l_min -17
_diffrn_reflns_number 14712
_diffrn_reflns_theta_full 31.59
_diffrn_reflns_theta_max 31.59
_diffrn_reflns_theta_min 1.85
_exptl_absorpt_coefficient_mu 0.449
_exptl_absorpt_correction_T_max 0.9736
_exptl_absorpt_correction_T_min 0.8269
_exptl_absorpt_correction_type multi-scan
_exptl_absorpt_process_details 'SADABS (Sheldrick, 2009)'
_exptl_crystal_colour colourless
_exptl_crystal_density_diffrn 1.453
_exptl_crystal_density_method 'not measured'
_exptl_crystal_description block
_exptl_crystal_F_000 252
_exptl_crystal_size_max 0.44
_exptl_crystal_size_mid 0.13
_exptl_crystal_size_min 0.06
_refine_diff_density_max 0.454
_refine_diff_density_min -0.186
_refine_diff_density_rms 0.058
_refine_ls_abs_structure_details 'Flack H D (1983), Acta Cryst. A39, 876-881'
_refine_ls_abs_structure_Flack 0.02(5)
_refine_ls_extinction_method none
_refine_ls_goodness_of_fit_ref 1.064
_refine_ls_hydrogen_treatment constr
_refine_ls_matrix_type full
_refine_ls_number_parameters 145
_refine_ls_number_reflns 3721
_refine_ls_number_restraints 1
_refine_ls_restrained_S_all 1.064
_refine_ls_R_factor_all 0.0299
_refine_ls_R_factor_gt 0.0286
_refine_ls_shift/su_max 0.001
_refine_ls_shift/su_mean 0.000
_refine_ls_structure_factor_coef Fsqd
_refine_ls_weighting_details 'calc w=1/[\s^2^(Fo^2^)+(0.0428P)^2^+0.1406P] where P=(Fo^2^+2Fc^2^)/3'
_refine_ls_weighting_scheme calc
_refine_ls_wR_factor_gt 0.0765
_refine_ls_wR_factor_ref 0.0773
_reflns_number_gt 3598
_reflns_number_total 3721
_reflns_threshold_expression >2sigma(I)
_cod_data_source_file ClPA.cif
_cod_data_source_block final
_cod_depositor_comments
;
The following automatic conversions were performed:

'_symmetry_cell_setting' value 'Monoclinic' changed to 'monoclinic'
according to
/home/saulius/struct/COD-crude-data--automatic-downloads/rss-feeds/ACS/lib/dictionaries/cif_core.dic
dictionary named 'cif_core.dic' version 2.4.2 from 2011-04-26.

Automatic conversion script
Id: cif_fix_values 2281 2013-09-26 08:29:07Z andrius 

 Adding full bibliography for 4122640--4122642.cif.
;
_cod_original_sg_symbol_H-M P2(1)
_cod_database_code 4122640

loop_
_symmetry_equiv_pos_as_xyz
'x, y, z'
'-x, y+1/2, -z'

loop_
_atom_site_label
_atom_site_type_symbol
_atom_site_fract_x
_atom_site_fract_y
_atom_site_fract_z
_atom_site_U_iso_or_equiv
_atom_site_adp_type
_atom_site_occupancy
_atom_site_symmetry_multiplicity
_atom_site_calc_flag
_atom_site_refinement_flags
P P 0.66681(4) 0.66944(6) 0.62495(3) 0.01765(8) Uani 1 1 d .
Cl Cl 0.46954(4) 0.52298(6) 0.67223(3) 0.02278(8) Uani 1 1 d .
C11 C 0.83163(18) 0.6944(3) 0.98374(12) 0.0209(3) Uani 1 1 d .
H11 H 0.9047 0.5746 1.0169 0.025 Uiso 1 1 calc R
C12 C 0.75678(19) 0.8148(3) 1.05493(13) 0.0239(3) Uani 1 1 d .
H12 H 0.7779 0.7751 1.1374 0.029 Uiso 1 1 calc R
C13 C 0.65176(19) 0.9920(3) 1.00708(13) 0.0238(3) Uani 1 1 d .
H13 H 0.6018 1.0717 1.0571 0.029 Uiso 1 1 calc R
C14 C 0.61887(18) 1.0544(2) 0.88591(12) 0.0201(3) Uani 1 1 d .
H14 H 0.5487 1.1770 0.8534 0.024 Uiso 1 1 calc R
C15 C 0.69114(17) 0.9330(2) 0.81469(12) 0.0166(2) Uani 1 1 d .
C16 C 0.79654(17) 0.7541(2) 0.86334(12) 0.0175(2) Uani 1 1 d .
C17 C 0.67237(17) 0.9597(2) 0.68165(12) 0.0167(2) Uani 1 1 d .
H17 H 0.5795 1.0591 0.6335 0.020 Uiso 1 1 calc R
C18 C 0.85751(16) 0.6489(2) 0.76703(12) 0.0180(2) Uani 1 1 d .
H18 H 0.9116 0.5012 0.7865 0.022 Uiso 1 1 calc R
C21 C 1.11807(18) 0.8103(3) 0.71361(13) 0.0204(3) Uani 1 1 d .
H21 H 1.1901 0.6895 0.7466 0.025 Uiso 1 1 calc R
C22 C 1.17467(18) 0.9831(3) 0.65803(13) 0.0220(3) Uani 1 1 d .
H22 H 1.2879 0.9822 0.6558 0.026 Uiso 1 1 calc R
C23 C 1.06772(17) 1.1567(3) 0.60578(12) 0.0214(3) Uani 1 1 d .
H23 H 1.1079 1.2712 0.5668 0.026 Uiso 1 1 calc R
C24 C 0.90206(17) 1.1641(3) 0.61011(11) 0.0187(2) Uani 1 1 d .
H24 H 0.8284 1.2814 0.5735 0.022 Uiso 1 1 calc R
C25 C 0.84709(16) 0.9964(2) 0.66906(11) 0.0168(2) Uani 1 1 d .
C26 C 0.95385(17) 0.8190(2) 0.71957(12) 0.0172(2) Uani 1 1 d .

loop_
_atom_site_aniso_label
_atom_site_aniso_U_11
_atom_site_aniso_U_22
_atom_site_aniso_U_33
_atom_site_aniso_U_23
_atom_site_aniso_U_13
_atom_site_aniso_U_12
P 0.02023(15) 0.01682(15) 0.01658(14) -0.00156(12) 0.00685(11) 0.00263(13)
Cl 0.02238(14) 0.01935(14) 0.02764(16) -0.00068(13) 0.00946(12) -0.00098(12)
C11 0.0218(6) 0.0219(7) 0.0186(5) 0.0045(5) 0.0059(5) 0.0002(5)
C12 0.0272(7) 0.0283(7) 0.0170(6) 0.0018(5) 0.0079(5) -0.0033(6)
C13 0.0262(6) 0.0295(8) 0.0186(6) -0.0027(5) 0.0115(5) -0.0011(6)
C14 0.0237(6) 0.0197(7) 0.0191(6) -0.0006(5) 0.0101(5) 0.0025(5)
C15 0.0192(6) 0.0159(6) 0.0162(5) 0.0000(4) 0.0078(5) 0.0004(5)
C16 0.0185(5) 0.0179(6) 0.0169(5) 0.0001(5) 0.0067(4) 0.0005(5)
C17 0.0196(6) 0.0157(5) 0.0154(5) 0.0005(4) 0.0065(4) 0.0029(4)
C18 0.0196(5) 0.0157(6) 0.0188(5) 0.0018(5) 0.0065(4) 0.0038(5)
C21 0.0189(6) 0.0236(6) 0.0194(6) -0.0009(5) 0.0069(5) 0.0028(5)
C22 0.0202(6) 0.0286(8) 0.0193(6) -0.0036(5) 0.0092(5) -0.0002(5)
C23 0.0259(6) 0.0225(6) 0.0183(5) -0.0031(5) 0.0108(5) -0.0033(6)
C24 0.0254(6) 0.0163(5) 0.0161(5) -0.0010(5) 0.0091(4) 0.0026(5)
C25 0.0200(5) 0.0164(6) 0.0151(5) -0.0009(4) 0.0072(4) 0.0023(5)
C26 0.0193(5) 0.0177(6) 0.0156(5) 0.0004(4) 0.0068(4) 0.0032(5)

loop_
_atom_type_symbol
_atom_type_description
_atom_type_scat_dispersion_real
_atom_type_scat_dispersion_imag
_atom_type_scat_source
C C 0.0033 0.0016 'International Tables Vol C Tables 4.2.6.8 and 6.1.1.4'
H H 0.0000 0.0000 'International Tables Vol C Tables 4.2.6.8 and 6.1.1.4'
P P 0.1023 0.0942 'International Tables Vol C Tables 4.2.6.8 and 6.1.1.4'
Cl Cl 0.1484 0.1585 'International Tables Vol C Tables 4.2.6.8 and 6.1.1.4'

loop_
_geom_angle_atom_site_label_1
_geom_angle_atom_site_label_2
_geom_angle_atom_site_label_3
_geom_angle
C17 P C18 80.62(6)
C17 P Cl 104.09(4)
C18 P Cl 104.49(5)
C16 C11 C12 118.19(14)
C13 C12 C11 121.00(13)
C12 C13 C14 120.68(13)
C15 C14 C13 118.36(14)
C14 C15 C16 120.71(12)
C14 C15 C17 129.20(13)
C16 C15 C17 110.09(11)
C11 C16 C15 121.05(12)
C11 C16 C18 128.69(13)
C15 C16 C18 110.26(11)
C15 C17 C25 108.95(11)
C15 C17 P 103.84(9)
C25 C17 P 91.26(8)
C16 C18 C26 108.61(12)
C16 C18 P 103.48(9)
C26 C18 P 91.65(8)
C26 C21 C22 118.44(14)
C23 C22 C21 121.01(13)
C22 C23 C24 120.59(14)
C25 C24 C23 118.60(14)
C24 C25 C26 120.77(12)
C24 C25 C17 129.11(12)
C26 C25 C17 109.94(12)
C21 C26 C25 120.53(13)
C21 C26 C18 129.21(13)
C25 C26 C18 110.08(11)

loop_
_geom_bond_atom_site_label_1
_geom_bond_atom_site_label_2
_geom_bond_distance
P C17 1.8861(15)
P C18 1.8929(13)
P Cl 2.0896(5)
C11 C16 1.3848(18)
C11 C12 1.394(2)
C12 C13 1.390(2)
C13 C14 1.3998(19)
C14 C15 1.3834(19)
C15 C16 1.4011(19)
C15 C17 1.5137(18)
C16 C18 1.5124(18)
C17 C25 1.5219(19)
C18 C26 1.519(2)
C21 C26 1.3895(19)
C21 C22 1.395(2)
C22 C23 1.392(2)
C23 C24 1.3945(19)
C24 C25 1.3882(19)
C25 C26 1.4040(18)
